data_2237737
loop_
_publ_author_name
'Yao, Hong'
'Xie, Yong-Qiang'
'Yao, Xiao-Qiang'
'Yang, Yun-Xia'
'Zhang, You-Ming'

_publ_section_title
;
 1-(2-Carboxyethyl)-3-(carboxylatomethyl)-2-ethylbenzimidazol-1-ium
 monohydrate
;
_journal_coeditor_code XU5687
_journal_issue 4
_journal_name_full 'Acta Crystallographica Section E'
_journal_page_first o546
_journal_paper_doi 10.1107/S1600536813006855
_journal_volume 69
_journal_year 2013
_chemical_formula_iupac 'C14 H16 N2 O4, H2 O'
_chemical_formula_moiety 'C14 H16 N2 O4, H2 O'
_chemical_formula_sum 'C14 H18 N2 O5'
_chemical_formula_weight 294.30
_chemical_name_systematic
;
1-(2-Carboxyethyl)-3-(carboxylatomethyl)-2-ethylbenzimidazol-1-ium
monohydrate
;
_space_group_IT_number 2
_symmetry_cell_setting triclinic
_symmetry_space_group_name_Hall '-P 1'
_symmetry_space_group_name_H-M 'P -1'
_atom_sites_solution_hydrogens geom
_atom_sites_solution_primary direct
_atom_sites_solution_secondary difmap
_audit_creation_method SHELXL-97
_cell_angle_alpha 69.905(7)
_cell_angle_beta 69.096(7)
_cell_angle_gamma 79.082(8)
_cell_formula_units_Z 2
_cell_length_a 8.286(7)
_cell_length_b 9.041(8)
_cell_length_c 10.629(9)
_cell_measurement_reflns_used 1681
_cell_measurement_temperature 296(2)
_cell_measurement_theta_max 26.103
_cell_measurement_theta_min 2.406
_cell_volume 696.5(10)
_computing_cell_refinement 'SAINT (Bruker, 2007)'
_computing_data_collection 'APEX2 (Bruker, 2007)'
_computing_data_reduction 'SAINT (Bruker, 2007)'
_computing_molecular_graphics 'SHELXTL (Sheldrick, 2008)'
_computing_publication_material 'SHELXTL (Sheldrick, 2008)'
_computing_structure_refinement 'SHELXL97 (Sheldrick, 2008)'
_computing_structure_solution 'SHELXS97 (Sheldrick, 2008)'
_diffrn_ambient_temperature 296(2)
_diffrn_measured_fraction_theta_full 0.986
_diffrn_measured_fraction_theta_max 0.986
_diffrn_measurement_device_type 'Bruker APEXII CCD'
_diffrn_measurement_method '\f and \w scans'
_diffrn_radiation_monochromator graphite
_diffrn_radiation_source 'fine-focus sealed tube'
_diffrn_radiation_type MoK\a
_diffrn_radiation_wavelength 0.71073
_diffrn_reflns_av_R_equivalents 0.0224
_diffrn_reflns_av_sigmaI/netI 0.0369
_diffrn_reflns_limit_h_max 9
_diffrn_reflns_limit_h_min -10
_diffrn_reflns_limit_k_max 10
_diffrn_reflns_limit_k_min -10
_diffrn_reflns_limit_l_max 12
_diffrn_reflns_limit_l_min -12
_diffrn_reflns_number 5039
_diffrn_reflns_theta_full 25.50
_diffrn_reflns_theta_max 25.50
_diffrn_reflns_theta_min 2.41
_diffrn_standards_number 0
_exptl_absorpt_coefficient_mu 0.107
_exptl_absorpt_correction_T_max 0.9768
_exptl_absorpt_correction_T_min 0.9726
_exptl_absorpt_correction_type multi-scan
_exptl_absorpt_process_details '(SADABS; Bruker, 2001)'
_exptl_crystal_colour colourless
_exptl_crystal_density_diffrn 1.403
_exptl_crystal_density_method 'not measured'
_exptl_crystal_description block
_exptl_crystal_F_000 312
_exptl_crystal_size_max 0.26
_exptl_crystal_size_mid 0.23
_exptl_crystal_size_min 0.22
_refine_diff_density_max 0.175
_refine_diff_density_min -0.228
_refine_ls_extinction_method none
_refine_ls_goodness_of_fit_ref 1.065
_refine_ls_hydrogen_treatment mixed
_refine_ls_matrix_type full
_refine_ls_number_parameters 200
_refine_ls_number_reflns 2551
_refine_ls_number_restraints 0
_refine_ls_restrained_S_all 1.065
_refine_ls_R_factor_all 0.0608
_refine_ls_R_factor_gt 0.0419
_refine_ls_shift/su_max 0.000
_refine_ls_shift/su_mean 0.000
_refine_ls_structure_factor_coef Fsqd
_refine_ls_weighting_details 'calc w=1/[\s^2^(Fo^2^)+(0.0456P)^2^+0.0692P] where P=(Fo^2^+2Fc^2^)/3'
_refine_ls_weighting_scheme calc
_refine_ls_wR_factor_gt 0.0956
_refine_ls_wR_factor_ref 0.1016
_reflns_number_gt 1888
_reflns_number_total 2551
_reflns_threshold_expression I>2sigma(I)
_cod_data_source_file xu5687.cif
_cod_data_source_block I
_cod_original_cell_volume 696.6(10)
_cod_database_code 2237737
_cod_database_fobs_code 2237737

loop_
_symmetry_equiv_pos_as_xyz
'x, y, z'
'-x, -y, -z'

loop_
_atom_site_type_symbol
_atom_site_label
_atom_site_fract_x
_atom_site_fract_y
_atom_site_fract_z
_atom_site_U_iso_or_equiv
_atom_site_adp_type
_atom_site_calc_flag
_atom_site_refinement_flags
_atom_site_occupancy
_atom_site_symmetry_multiplicity
C C1 0.2641(2) 1.08245(19) 0.06635(18) 0.0295(4) Uani d . 1 1
C C2 0.2190(2) 1.1649(2) -0.05422(18) 0.0358(4) Uani d . 1 1
H H2 0.2043 1.2747 -0.0837 0.043 Uiso calc R 1 1
C C3 0.1973(2) 1.0757(2) -0.12773(19) 0.0420(5) Uani d . 1 1
H H3 0.1676 1.1265 -0.2096 0.050 Uiso calc R 1 1
C C4 0.2185(3) 0.9111(2) -0.0833(2) 0.0423(5) Uani d . 1 1
H H4 0.2019 0.8555 -0.1363 0.051 Uiso calc R 1 1
C C5 0.2629(2) 0.8285(2) 0.03621(19) 0.0388(5) Uani d . 1 1
H H5 0.2767 0.7188 0.0657 0.047 Uiso calc R 1 1
C C6 0.2861(2) 0.91826(19) 0.11035(17) 0.0309(4) Uani d . 1 1
C C7 0.3413(2) 1.0071(2) 0.26096(19) 0.0333(4) Uani d . 1 1
C C8 0.3829(3) 1.0131(2) 0.3834(2) 0.0455(5) Uani d . 1 1
H H8A 0.4589 1.0970 0.3522 0.055 Uiso calc R 1 1
H H8B 0.4449 0.9142 0.4195 0.055 Uiso calc R 1 1
C C9 0.2221(3) 1.0414(3) 0.5024(2) 0.0526(6) Uani d . 1 1
H H9A 0.1572 1.1366 0.4663 0.079 Uiso calc R 1 1
H H9B 0.2565 1.0516 0.5760 0.079 Uiso calc R 1 1
H H9C 0.1513 0.9539 0.5396 0.079 Uiso calc R 1 1
C C10 0.2867(2) 1.2987(2) 0.1588(2) 0.0375(5) Uani d . 1 1
H H10A 0.3267 1.3640 0.0613 0.045 Uiso calc R 1 1
H H10B 0.3618 1.3096 0.2067 0.045 Uiso calc R 1 1
C C11 0.1029(3) 1.3575(2) 0.22808(19) 0.0371(4) Uani d . 1 1
C C12 0.3833(2) 0.7124(2) 0.30663(19) 0.0417(5) Uani d . 1 1
H H12A 0.4830 0.7123 0.3342 0.050 Uiso calc R 1 1
H H12B 0.4172 0.6495 0.2422 0.050 Uiso calc R 1 1
C C13 0.2397(2) 0.63694(19) 0.43592(19) 0.0370(4) Uani d . 1 1
H H13A 0.2173 0.6898 0.5066 0.044 Uiso calc R 1 1
H H13B 0.1347 0.6500 0.4113 0.044 Uiso calc R 1 1
C C14 0.2846(3) 0.4640(2) 0.4969(2) 0.0388(5) Uani d . 1 1
N N1 0.29992(18) 1.13350(15) 0.16246(15) 0.0312(4) Uani d . 1 1
N N2 0.33392(18) 0.87598(16) 0.23231(15) 0.0334(4) Uani d . 1 1
O O1 0.09505(19) 1.48021(15) 0.26178(15) 0.0534(4) Uani d . 1 1
O O2 -0.01868(18) 1.28600(16) 0.24520(16) 0.0548(4) Uani d . 1 1
O O3 0.1787(2) 0.38995(15) 0.61738(15) 0.0562(4) Uani d . 1 1
H H3A 0.0996 0.4523 0.6453 0.084 Uiso calc R 1 1
O O4 0.41378(18) 0.39251(15) 0.43815(15) 0.0523(4) Uani d . 1 1
O O5 0.3224(3) 0.5657(2) 0.8276(2) 0.0651(5) Uani d . 1 1
H H1W 0.405(4) 0.594(3) 0.734(3) 0.097(10) Uiso d . 1 1
H H2W 0.230(4) 0.614(4) 0.800(3) 0.114(12) Uiso d . 1 1

loop_
_atom_site_aniso_label
_atom_site_aniso_U_11
_atom_site_aniso_U_22
_atom_site_aniso_U_33
_atom_site_aniso_U_12
_atom_site_aniso_U_13
_atom_site_aniso_U_23
C1 0.0273(10) 0.0276(9) 0.0312(9) -0.0028(7) -0.0062(7) -0.0088(7)
C2 0.0375(11) 0.0312(9) 0.0334(10) -0.0035(8) -0.0093(8) -0.0047(8)
C3 0.0484(13) 0.0456(11) 0.0298(10) -0.0060(9) -0.0126(9) -0.0072(8)
C4 0.0490(13) 0.0449(11) 0.0365(11) -0.0089(9) -0.0086(9) -0.0187(9)
C5 0.0426(11) 0.0280(9) 0.0412(11) -0.0042(8) -0.0047(9) -0.0129(8)
C6 0.0280(10) 0.0293(9) 0.0294(9) -0.0021(7) -0.0054(7) -0.0055(7)
C7 0.0268(10) 0.0361(10) 0.0349(10) 0.0004(7) -0.0099(8) -0.0094(8)
C8 0.0450(12) 0.0533(12) 0.0434(11) -0.0027(9) -0.0218(10) -0.0133(9)
C9 0.0569(14) 0.0669(14) 0.0397(11) -0.0077(11) -0.0166(10) -0.0200(10)
C10 0.0400(11) 0.0311(9) 0.0450(11) -0.0064(8) -0.0130(9) -0.0141(8)
C11 0.0427(12) 0.0296(10) 0.0349(10) -0.0028(9) -0.0103(9) -0.0069(8)
C12 0.0397(11) 0.0323(10) 0.0416(11) 0.0075(8) -0.0123(9) -0.0030(8)
C13 0.0397(11) 0.0306(10) 0.0382(10) 0.0002(8) -0.0121(9) -0.0090(8)
C14 0.0432(12) 0.0324(10) 0.0389(11) 0.0001(9) -0.0140(9) -0.0091(8)
N1 0.0322(8) 0.0284(8) 0.0343(8) -0.0022(6) -0.0113(7) -0.0101(6)
N2 0.0350(9) 0.0286(8) 0.0322(8) 0.0015(6) -0.0116(7) -0.0050(6)
O1 0.0616(10) 0.0376(8) 0.0585(9) -0.0083(7) -0.0041(7) -0.0246(7)
O2 0.0385(9) 0.0531(9) 0.0754(11) -0.0040(7) -0.0103(7) -0.0303(8)
O3 0.0669(11) 0.0318(7) 0.0469(8) 0.0043(7) -0.0031(8) -0.0036(6)
O4 0.0472(9) 0.0376(8) 0.0580(9) 0.0093(7) -0.0098(7) -0.0111(7)
O5 0.0661(12) 0.0636(11) 0.0644(12) 0.0109(9) -0.0241(11) -0.0227(9)

loop_
_atom_type_symbol
_atom_type_description
_atom_type_scat_dispersion_real
_atom_type_scat_dispersion_imag
_atom_type_scat_source
N N 0.0061 0.0033 'International Tables Vol C Tables 4.2.6.8 and 6.1.1.4'
H H 0.0000 0.0000 'International Tables Vol C Tables 4.2.6.8 and 6.1.1.4'
O O 0.0106 0.0060 'International Tables Vol C Tables 4.2.6.8 and 6.1.1.4'
C C 0.0033 0.0016 'International Tables Vol C Tables 4.2.6.8 and 6.1.1.4'

loop_
_geom_angle_atom_site_label_1
_geom_angle_atom_site_label_2
_geom_angle_atom_site_label_3
_geom_angle
C2 C1 N1 131.62(16)
C2 C1 C6 121.81(16)
N1 C1 C6 106.55(15)
C3 C2 C1 116.25(17)
C3 C2 H2 121.9
C1 C2 H2 121.9
C2 C3 C4 121.97(18)
C2 C3 H3 119.0
C4 C3 H3 119.0
C5 C4 C3 122.09(18)
C5 C4 H4 119.0
C3 C4 H4 119.0
C4 C5 C6 116.14(17)
C4 C5 H5 121.9
C6 C5 H5 121.9
C5 C6 C1 121.74(17)
C5 C6 N2 131.85(16)
C1 C6 N2 106.40(15)
N2 C7 N1 108.99(16)
N2 C7 C8 125.90(16)
N1 C7 C8 125.09(17)
C7 C8 C9 112.83(17)
C7 C8 H8A 109.0
C9 C8 H8A 109.0
C7 C8 H8B 109.0
C9 C8 H8B 109.0
H8A C8 H8B 107.8
C8 C9 H9A 109.5
C8 C9 H9B 109.5
H9A C9 H9B 109.5
C8 C9 H9C 109.5
H9A C9 H9C 109.5
H9B C9 H9C 109.5
N1 C10 C11 112.57(14)
N1 C10 H10A 109.1
C11 C10 H10A 109.1
N1 C10 H10B 109.1
C11 C10 H10B 109.1
H10A C10 H10B 107.8
O2 C11 O1 127.11(18)
O2 C11 C10 119.49(17)
O1 C11 C10 113.39(17)
N2 C12 C13 113.06(15)
N2 C12 H12A 109.0
C13 C12 H12A 109.0
N2 C12 H12B 109.0
C13 C12 H12B 109.0
H12A C12 H12B 107.8
C14 C13 C12 111.66(16)
C14 C13 H13A 109.3
C12 C13 H13A 109.3
C14 C13 H13B 109.3
C12 C13 H13B 109.3
H13A C13 H13B 107.9
O4 C14 O3 119.89(17)
O4 C14 C13 122.94(17)
O3 C14 C13 117.17(17)
C7 N1 C1 109.03(15)
C7 N1 C10 126.07(16)
C1 N1 C10 124.85(14)
C7 N2 C6 109.03(14)
C7 N2 C12 126.86(16)
C6 N2 C12 123.88(15)
C14 O3 H3A 109.5
H1W O5 H2W 95(2)

loop_
_geom_bond_atom_site_label_1
_geom_bond_atom_site_label_2
_geom_bond_distance
C1 C2 1.385(3)
C1 N1 1.392(2)
C1 C6 1.392(3)
C2 C3 1.372(3)
C2 H2 0.9300
C3 C4 1.395(3)
C3 H3 0.9300
C4 C5 1.373(3)
C4 H4 0.9300
C5 C6 1.387(3)
C5 H5 0.9300
C6 N2 1.397(2)
C7 N2 1.338(2)
C7 N1 1.344(2)
C7 C8 1.481(3)
C8 C9 1.527(3)
C8 H8A 0.9700
C8 H8B 0.9700
C9 H9A 0.9600
C9 H9B 0.9600
C9 H9C 0.9600
C10 N1 1.464(2)
C10 C11 1.518(3)
C10 H10A 0.9700
C10 H10B 0.9700
C11 O2 1.225(2)
C11 O1 1.262(2)
C12 N2 1.475(2)
C12 C13 1.505(3)
C12 H12A 0.9700
C12 H12B 0.9700
C13 C14 1.503(3)
C13 H13A 0.9700
C13 H13B 0.9700
C14 O4 1.221(2)
C14 O3 1.300(2)
O3 H3A 0.8200
O5 H1W 0.96(3)
O5 H2W 0.90(3)

loop_
_geom_hbond_atom_site_label_D
_geom_hbond_atom_site_label_H
_geom_hbond_atom_site_label_A
_geom_hbond_site_symmetry_A
_geom_hbond_distance_DH
_geom_hbond_distance_HA
_geom_hbond_distance_DA
_geom_hbond_angle_DHA
O3 H3A O1 2_576 0.82 1.69 2.474(2) 159.6
O5 H1W O4 2_666 0.96(3) 1.89(3) 2.841(3) 168(2)
O5 H2W O2 2_576 0.90(3) 1.96(3) 2.851(3) 176(3)

loop_
_geom_torsion_atom_site_label_1
_geom_torsion_atom_site_label_2
_geom_torsion_atom_site_label_3
_geom_torsion_atom_site_label_4
_geom_torsion
N1 C1 C2 C3 178.24(17)
C6 C1 C2 C3 0.0(3)
C1 C2 C3 C4 0.3(3)
C2 C3 C4 C5 -0.3(3)
C3 C4 C5 C6 -0.2(3)
C4 C5 C6 C1 0.5(3)
C4 C5 C6 N2 -178.59(18)
C2 C1 C6 C5 -0.4(3)
N1 C1 C6 C5 -179.05(15)
C2 C1 C6 N2 178.87(16)
N1 C1 C6 N2 0.23(17)
N2 C7 C8 C9 -100.2(2)
N1 C7 C8 C9 77.8(2)
N1 C10 C11 O2 -19.1(2)
N1 C10 C11 O1 161.19(15)
N2 C12 C13 C14 171.70(16)
C12 C13 C14 O4 -7.5(3)
C12 C13 C14 O3 172.71(17)
N2 C7 N1 C1 0.09(19)
C8 C7 N1 C1 -178.25(16)
N2 C7 N1 C10 177.63(15)
C8 C7 N1 C10 -0.7(3)
C2 C1 N1 C7 -178.66(18)
C6 C1 N1 C7 -0.20(18)
C2 C1 N1 C10 3.8(3)
C6 C1 N1 C10 -177.77(15)
C11 C10 N1 C7 -94.1(2)
C11 C10 N1 C1 83.0(2)
N1 C7 N2 C6 0.06(19)
C8 C7 N2 C6 178.38(16)
N1 C7 N2 C12 174.64(15)
C8 C7 N2 C12 -7.0(3)
C5 C6 N2 C7 178.99(18)
C1 C6 N2 C7 -0.18(19)
C5 C6 N2 C12 4.2(3)
C1 C6 N2 C12 -174.96(15)
C13 C12 N2 C7 85.2(2)
C13 C12 N2 C6 -101.0(2)

loop_
_cod_related_entry_id
_cod_related_entry_database
_cod_related_entry_code
1 ChemSpider 30658407
